data_4038324
loop_
_publ_author_name
'Ueda, Jun-Ichi'
'Enomoto, Yuuki'
'Seki, Mizuki'
'Konishi, Takuma'
'Ogasawara, Masamichi'
'Yoshida, Kazuhiro'

_publ_section_title
;
 Oxidative Cyclization of
 <i>o</i>-(1-Hydroxy-2-alkynyl)-<i>N</i>-tosylanilides for Synthesis of
 4-Quinolones.
;
_journal_name_full 'The Journal of organic chemistry'
_journal_paper_doi 10.1021/acs.joc.0c00245
_journal_year 2020
_chemical_formula_sum 'C22 H17 N O3 S'
_chemical_formula_weight 375.42
_space_group_crystal_system monoclinic
_space_group_IT_number 14
_space_group_name_Hall '-P 2ybc'
_space_group_name_H-M_alt 'P 1 21/c 1'
_atom_sites_solution_hydrogens geom
_cell_angle_alpha 90
_cell_angle_beta 90.8433(12)
_cell_angle_gamma 90
_cell_formula_units_Z 4
_cell_length_a 15.1325(13)
_cell_length_b 12.4000(11)
_cell_length_c 9.4338(8)
_cell_measurement_reflns_used 2342
_cell_measurement_temperature 173
_cell_measurement_theta_max 26.5936
_cell_measurement_theta_min 2.6923
_cell_volume 1770.0(3)
_computing_cell_refinement 'SAINT V8.34A (Bruker AXS Inc., 2013)'
_computing_data_collection 'APEX2 (Bruker AXS, 2006)'
_computing_data_reduction 'SAINT V8.34A (Bruker AXS Inc., 2013)'
_computing_molecular_graphics 'XSHEL (Bruker AXS,2002)'
_computing_publication_material 'XCIF (Bruker AXS, 2001)'
_computing_structure_refinement 'SHELXL-2013 (Sheldrick, 2013)'
_computing_structure_solution 'SHELXS-97 (Sheldrick, 1997)'
_diffrn_ambient_temperature 173
_diffrn_detector_area_resol_mean 8.3333
_diffrn_measured_fraction_theta_full 1.000
_diffrn_measured_fraction_theta_max 0.917
_diffrn_measurement_device_type 'Bruker APEXII CCD area detector'
_diffrn_measurement_method 'Phi and Omega scans'
_diffrn_radiation_monochromator graphite
_diffrn_radiation_type MoK\a
_diffrn_radiation_wavelength 0.71073
_diffrn_reflns_av_R_equivalents 0.0286
_diffrn_reflns_av_unetI/netI 0.0415
_diffrn_reflns_limit_h_max 20
_diffrn_reflns_limit_h_min -13
_diffrn_reflns_limit_k_max 16
_diffrn_reflns_limit_k_min -16
_diffrn_reflns_limit_l_max 8
_diffrn_reflns_limit_l_min -12
_diffrn_reflns_number 10117
_diffrn_reflns_theta_full 25.000
_diffrn_reflns_theta_max 28.716
_diffrn_reflns_theta_min 1.35
_diffrn_source 'fine-focus sealed tube'
_exptl_absorpt_coefficient_mu 0.206
_exptl_absorpt_correction_T_max 0.98
_exptl_absorpt_correction_T_min 0.93
_exptl_absorpt_correction_type empirical
_exptl_absorpt_process_details 'SADABS (Sheldrick 1996)'
_exptl_crystal_colour 'clear light yellow'
_exptl_crystal_density_diffrn 1.409
_exptl_crystal_density_method 'not measured'
_exptl_crystal_description Prismatic
_exptl_crystal_F_000 784
_exptl_crystal_size_max 0.200
_exptl_crystal_size_mid 0.100
_exptl_crystal_size_min 0.100
_refine_diff_density_max 0.277
_refine_diff_density_min -0.419
_refine_ls_extinction_method none
_refine_ls_goodness_of_fit_ref 1.034
_refine_ls_hydrogen_treatment constr
_refine_ls_matrix_type full
_refine_ls_number_parameters 245
_refine_ls_number_reflns 4204
_refine_ls_number_restraints 0
_refine_ls_restrained_S_all 1.034
_refine_ls_R_factor_all 0.0580
_refine_ls_R_factor_gt 0.0433
_refine_ls_shift/su_max 0.001
_refine_ls_shift/su_mean 0.000
_refine_ls_structure_factor_coef Fsqd
_refine_ls_weighting_details 'w=1/[\s^2^(Fo^2^)+(0.0451P)^2^+0.6578P] where P=(Fo^2^+2Fc^2^)/3'
_refine_ls_weighting_scheme calc
_refine_ls_wR_factor_gt 0.0997
_refine_ls_wR_factor_ref 0.1090
_reflns_number_gt 3303
_reflns_number_total 4204
_reflns_threshold_expression 'I > 2\s(I)'
_cod_data_source_file jo0c00245_si_002.cif
_cod_data_source_block I
_cod_database_code 4038324

loop_
_space_group_symop_operation_xyz
'x, y, z'
'-x, y+1/2, -z+1/2'
'-x, -y, -z'
'x, -y-1/2, z-1/2'

loop_
_atom_site_type_symbol
_atom_site_label
_atom_site_fract_x
_atom_site_fract_y
_atom_site_fract_z
_atom_site_U_iso_or_equiv
_atom_site_adp_type
_atom_site_calc_flag
_atom_site_refinement_flags_adp
_atom_site_refinement_flags_occupancy
_atom_site_refinement_flags_posn
_atom_site_occupancy
_atom_site_disorder_assembly
_atom_site_disorder_group
C C1 0.65884(11) 0.99868(13) 0.03619(17) 0.0214(4) Uani d . . . 1 . .
C C2 0.63911(12) 0.89964(14) 0.08363(18) 0.0249(4) Uani d . . . 1 . .
H H2 0.5985 0.8569 0.0303 0.03 Uiso calc U . R 1 . .
C C3 0.67732(12) 0.85496(14) 0.21340(19) 0.0265(4) Uani d . . . 1 . .
C C4 0.71274(11) 0.93696(14) 0.31222(18) 0.0235(4) Uani d . . . 1 . .
C C5 0.72149(13) 0.91462(15) 0.45759(19) 0.0298(4) Uani d . . . 1 . .
H H5 0.708 0.8448 0.4926 0.036 Uiso calc U . R 1 . .
C C6 0.74955(13) 0.99402(17) 0.5488(2) 0.0348(5) Uani d . . . 1 . .
H H6 0.756 0.9788 0.6471 0.042 Uiso calc U . R 1 . .
C C7 0.76868(14) 1.09666(17) 0.4986(2) 0.0348(5) Uani d . . . 1 . .
H H7 0.7881 1.1509 0.5629 0.042 Uiso calc U . R 1 . .
C C8 0.75964(12) 1.12053(15) 0.35580(19) 0.0279(4) Uani d . . . 1 . .
H H8 0.7723 1.1909 0.3219 0.034 Uiso calc U . R 1 . .
C C9 0.73179(11) 1.04004(14) 0.26263(17) 0.0219(4) Uani d . . . 1 . .
C C10 0.61555(11) 1.04782(14) -0.08969(18) 0.0237(4) Uani d . . . 1 . .
C C11 0.58074(13) 0.98255(15) -0.19687(19) 0.0303(4) Uani d . . . 1 . .
H H11 0.5874 0.9065 -0.1912 0.036 Uiso calc U . R 1 . .
C C12 0.53644(14) 1.02790(17) -0.3116(2) 0.0369(5) Uani d . . . 1 . .
H H12 0.512 0.9827 -0.3834 0.044 Uiso calc U . R 1 . .
C C13 0.52755(14) 1.13834(18) -0.3225(2) 0.0370(5) Uani d . . . 1 . .
H H13 0.4978 1.1692 -0.4021 0.044 Uiso calc U . R 1 . .
C C14 0.56217(13) 1.20388(16) -0.2169(2) 0.0343(5) Uani d . . . 1 . .
H H14 0.5561 1.2799 -0.2242 0.041 Uiso calc U . R 1 . .
C C15 0.60551(12) 1.15959(15) -0.10078(19) 0.0279(4) Uani d . . . 1 . .
H H15 0.6285 1.2052 -0.0283 0.034 Uiso calc U . R 1 . .
C C16 0.87049(11) 0.95923(14) 0.03623(17) 0.0217(4) Uani d . . . 1 . .
C C17 0.84462(12) 0.88003(14) -0.05920(18) 0.0256(4) Uani d . . . 1 . .
H H17 0.8008 0.8947 -0.1298 0.031 Uiso calc U . R 1 . .
C C18 0.88338(13) 0.77941(15) -0.0502(2) 0.0298(4) Uani d . . . 1 . .
H H18 0.8659 0.7247 -0.1154 0.036 Uiso calc U . R 1 . .
C C19 0.94754(12) 0.75670(15) 0.0526(2) 0.0307(4) Uani d . . . 1 . .
C C20 0.97300(13) 0.83765(16) 0.1461(2) 0.0318(4) Uani d . . . 1 . .
H H20 1.0175 0.8234 0.2157 0.038 Uiso calc U . R 1 . .
C C21 0.93458(12) 0.93869(15) 0.13964(19) 0.0279(4) Uani d . . . 1 . .
H H21 0.9518 0.9933 0.205 0.033 Uiso calc U . R 1 . .
C C22 0.98820(17) 0.64615(18) 0.0625(3) 0.0485(6) Uani d . . . 1 . .
H H22A 0.9428 0.5936 0.088 0.073 Uiso calc U . R 1 . .
H H22B 1.0352 0.6463 0.1351 0.073 Uiso calc U . R 1 . .
H H22C 1.0131 0.6266 -0.0293 0.073 Uiso calc U . R 1 . .
N N1 0.72066(9) 1.06489(11) 0.11394(14) 0.0213(3) Uani d . . . 1 . .
O O1 0.67514(10) 0.75839(10) 0.24196(15) 0.0386(4) Uani d . . . 1 . .
O O2 0.86723(9) 1.16115(10) 0.11241(14) 0.0321(3) Uani d . . . 1 . .
O O3 0.79628(9) 1.10944(10) -0.11522(13) 0.0295(3) Uani d . . . 1 . .
S S1 0.81864(3) 1.08544(3) 0.02872(5) 0.02287(12) Uani d . . . 1 . .

loop_
_atom_site_aniso_label
_atom_site_aniso_U_11
_atom_site_aniso_U_22
_atom_site_aniso_U_33
_atom_site_aniso_U_12
_atom_site_aniso_U_13
_atom_site_aniso_U_23
C1 0.0210(8) 0.0211(8) 0.0223(8) 0.0009(7) 0.0016(7) -0.0011(7)
C2 0.0267(9) 0.0216(9) 0.0262(9) -0.0030(7) 0.0001(7) 0.0004(7)
C3 0.0290(10) 0.0215(9) 0.0290(9) -0.0009(7) 0.0038(7) 0.0040(7)
C4 0.0229(9) 0.0231(9) 0.0244(9) 0.0023(7) 0.0022(7) 0.0034(7)
C5 0.0308(10) 0.0309(10) 0.0278(10) 0.0031(8) 0.0026(8) 0.0071(8)
C6 0.0377(11) 0.0450(12) 0.0217(9) 0.0051(9) -0.0001(8) 0.0026(8)
C7 0.0361(11) 0.0387(11) 0.0295(10) 0.0029(9) -0.0016(8) -0.0094(8)
C8 0.0310(10) 0.0239(9) 0.0289(9) 0.0013(8) 0.0010(8) -0.0031(7)
C9 0.0220(9) 0.0221(8) 0.0218(8) 0.0039(7) 0.0027(7) 0.0006(7)
C10 0.0222(9) 0.0251(9) 0.0241(9) 0.0002(7) 0.0040(7) 0.0026(7)
C11 0.0373(11) 0.0279(10) 0.0259(9) 0.0006(8) 0.0013(8) -0.0013(8)
C12 0.0423(12) 0.0436(12) 0.0246(10) -0.0014(10) -0.0034(8) -0.0002(8)
C13 0.0340(11) 0.0489(13) 0.0279(10) 0.0036(10) -0.0035(8) 0.0121(9)
C14 0.0335(11) 0.0291(10) 0.0404(11) 0.0053(8) 0.0011(9) 0.0114(8)
C15 0.0269(10) 0.0260(9) 0.0309(10) 0.0006(8) 0.0007(8) 0.0035(8)
C16 0.0214(8) 0.0218(8) 0.0221(8) 0.0013(7) 0.0033(7) 0.0030(7)
C17 0.0246(9) 0.0291(9) 0.0232(9) 0.0019(8) -0.0014(7) 0.0000(7)
C18 0.0316(10) 0.0260(9) 0.0318(10) 0.0024(8) 0.0025(8) -0.0039(8)
C19 0.0277(10) 0.0289(10) 0.0357(10) 0.0070(8) 0.0076(8) 0.0066(8)
C20 0.0254(10) 0.0395(11) 0.0306(10) 0.0054(8) -0.0023(8) 0.0071(8)
C21 0.0260(9) 0.0321(10) 0.0256(9) -0.0012(8) -0.0019(7) -0.0020(8)
C22 0.0535(15) 0.0373(12) 0.0547(14) 0.0183(11) 0.0025(11) 0.0086(11)
N1 0.0232(7) 0.0188(7) 0.0219(7) -0.0008(6) 0.0019(6) 0.0013(6)
O1 0.0538(9) 0.0199(7) 0.0421(8) -0.0036(6) -0.0024(7) 0.0071(6)
O2 0.0312(7) 0.0245(7) 0.0405(8) -0.0084(6) 0.0038(6) -0.0029(6)
O3 0.0308(7) 0.0299(7) 0.0279(7) 0.0023(6) 0.0048(5) 0.0113(5)
S1 0.0241(2) 0.0187(2) 0.0259(2) -0.00152(17) 0.00300(17) 0.00309(16)

loop_
_atom_type_symbol
_atom_type_description
_atom_type_scat_dispersion_real
_atom_type_scat_dispersion_imag
_atom_type_scat_source
C C 0.0033 0.0016 'International Tables Vol C Tables 4.2.6.8 and 6.1.1.4'
H H 0.0000 0.0000 'International Tables Vol C Tables 4.2.6.8 and 6.1.1.4'
N N 0.0061 0.0033 'International Tables Vol C Tables 4.2.6.8 and 6.1.1.4'
O O 0.0106 0.0060 'International Tables Vol C Tables 4.2.6.8 and 6.1.1.4'
S S 0.1246 0.1234 'International Tables Vol C Tables 4.2.6.8 and 6.1.1.4'

loop_
_geom_angle_atom_site_label_1
_geom_angle_atom_site_label_2
_geom_angle_atom_site_label_3
_geom_angle_site_symmetry_1
_geom_angle_site_symmetry_3
_geom_angle
_geom_angle_publ_flag
C2 C1 N1 . . 119.91(15) ?
C2 C1 C10 . . 123.13(16) ?
N1 C1 C10 . . 116.84(14) ?
C1 C2 C3 . . 122.76(17) ?
C1 C2 H2 . . 118.6 ?
C3 C2 H2 . . 118.6 ?
O1 C3 C2 . . 122.96(17) ?
O1 C3 C4 . . 122.98(16) ?
C2 C3 C4 . . 113.91(15) ?
C9 C4 C5 . . 119.50(16) ?
C9 C4 C3 . . 119.70(15) ?
C5 C4 C3 . . 120.64(16) ?
C6 C5 C4 . . 119.70(17) ?
C6 C5 H5 . . 120.1 ?
C4 C5 H5 . . 120.1 ?
C5 C6 C7 . . 120.52(17) ?
C5 C6 H6 . . 119.7 ?
C7 C6 H6 . . 119.7 ?
C8 C7 C6 . . 120.63(18) ?
C8 C7 H7 . . 119.7 ?
C6 C7 H7 . . 119.7 ?
C7 C8 C9 . . 119.09(17) ?
C7 C8 H8 . . 120.5 ?
C9 C8 H8 . . 120.5 ?
C8 C9 C4 . . 120.56(16) ?
C8 C9 N1 . . 119.39(15) ?
C4 C9 N1 . . 120.03(15) ?
C11 C10 C15 . . 118.84(16) ?
C11 C10 C1 . . 120.12(16) ?
C15 C10 C1 . . 120.99(16) ?
C12 C11 C10 . . 120.35(18) ?
C12 C11 H11 . . 119.8 ?
C10 C11 H11 . . 119.8 ?
C13 C12 C11 . . 120.47(19) ?
C13 C12 H12 . . 119.8 ?
C11 C12 H12 . . 119.8 ?
C12 C13 C14 . . 119.61(18) ?
C12 C13 H13 . . 120.2 ?
C14 C13 H13 . . 120.2 ?
C15 C14 C13 . . 120.52(18) ?
C15 C14 H14 . . 119.7 ?
C13 C14 H14 . . 119.7 ?
C14 C15 C10 . . 120.20(18) ?
C14 C15 H15 . . 119.9 ?
C10 C15 H15 . . 119.9 ?
C17 C16 C21 . . 120.95(16) ?
C17 C16 S1 . . 119.02(13) ?
C21 C16 S1 . . 120.00(14) ?
C18 C17 C16 . . 119.03(17) ?
C18 C17 H17 . . 120.5 ?
C16 C17 H17 . . 120.5 ?
C17 C18 C19 . . 121.14(17) ?
C17 C18 H18 . . 119.4 ?
C19 C18 H18 . . 119.4 ?
C20 C19 C18 . . 118.78(17) ?
C20 C19 C22 . . 120.68(18) ?
C18 C19 C22 . . 120.54(19) ?
C21 C20 C19 . . 121.01(17) ?
C21 C20 H20 . . 119.5 ?
C19 C20 H20 . . 119.5 ?
C20 C21 C16 . . 119.08(17) ?
C20 C21 H21 . . 120.5 ?
C16 C21 H21 . . 120.5 ?
C19 C22 H22A . . 109.5 ?
C19 C22 H22B . . 109.5 ?
H22A C22 H22B . . 109.5 ?
C19 C22 H22C . . 109.5 ?
H22A C22 H22C . . 109.5 ?
H22B C22 H22C . . 109.5 ?
C1 N1 C9 . . 116.08(13) ?
C1 N1 S1 . . 113.95(11) ?
C9 N1 S1 . . 113.44(11) ?
O2 S1 O3 . . 120.25(8) ?
O2 S1 N1 . . 106.30(7) ?
O3 S1 N1 . . 106.42(7) ?
O2 S1 C16 . . 109.83(8) ?
O3 S1 C16 . . 108.96(8) ?
N1 S1 C16 . . 103.76(7) ?

loop_
_geom_bond_atom_site_label_1
_geom_bond_atom_site_label_2
_geom_bond_site_symmetry_2
_geom_bond_distance
_geom_bond_publ_flag
C1 C2 . 1.342(2) ?
C1 N1 . 1.438(2) ?
C1 C10 . 1.479(2) ?
C2 C3 . 1.456(2) ?
C2 H2 . 0.95 ?
C3 O1 . 1.228(2) ?
C3 C4 . 1.475(2) ?
C4 C9 . 1.393(2) ?
C4 C5 . 1.403(2) ?
C5 C6 . 1.371(3) ?
C5 H5 . 0.95 ?
C6 C7 . 1.390(3) ?
C6 H6 . 0.95 ?
C7 C8 . 1.384(3) ?
C7 H7 . 0.95 ?
C8 C9 . 1.391(2) ?
C8 H8 . 0.95 ?
C9 N1 . 1.444(2) ?
C10 C11 . 1.393(2) ?
C10 C15 . 1.398(2) ?
C11 C12 . 1.384(3) ?
C11 H11 . 0.95 ?
C12 C13 . 1.380(3) ?
C12 H12 . 0.95 ?
C13 C14 . 1.383(3) ?
C13 H13 . 0.95 ?
C14 C15 . 1.382(3) ?
C14 H14 . 0.95 ?
C15 H15 . 0.95 ?
C16 C17 . 1.385(2) ?
C16 C21 . 1.389(2) ?
C16 S1 . 1.7516(17) ?
C17 C18 . 1.381(2) ?
C17 H17 . 0.95 ?
C18 C19 . 1.391(3) ?
C18 H18 . 0.95 ?
C19 C20 . 1.387(3) ?
C19 C22 . 1.505(3) ?
C20 C21 . 1.382(3) ?
C20 H20 . 0.95 ?
C21 H21 . 0.95 ?
C22 H22A . 0.98 ?
C22 H22B . 0.98 ?
C22 H22C . 0.98 ?
N1 S1 . 1.7160(15) ?
O2 S1 . 1.4242(13) ?
O3 S1 . 1.4259(13) ?

loop_
_geom_torsion_atom_site_label_1
_geom_torsion_atom_site_label_2
_geom_torsion_atom_site_label_3
_geom_torsion_atom_site_label_4
_geom_torsion_site_symmetry_1
_geom_torsion_site_symmetry_2
_geom_torsion_site_symmetry_3
_geom_torsion_site_symmetry_4
_geom_torsion
_geom_torsion_publ_flag
N1 C1 C2 C3 . . . . 0.6(3) ?
C10 C1 C2 C3 . . . . -175.40(16) ?
C1 C2 C3 O1 . . . . -163.87(19) ?
C1 C2 C3 C4 . . . . 20.6(3) ?
O1 C3 C4 C9 . . . . 165.46(18) ?
C2 C3 C4 C9 . . . . -19.0(2) ?
O1 C3 C4 C5 . . . . -19.1(3) ?
C2 C3 C4 C5 . . . . 156.43(17) ?
C9 C4 C5 C6 . . . . -0.7(3) ?
C3 C4 C5 C6 . . . . -176.10(18) ?
C4 C5 C6 C7 . . . . 0.5(3) ?
C5 C6 C7 C8 . . . . 0.1(3) ?
C6 C7 C8 C9 . . . . -0.5(3) ?
C7 C8 C9 C4 . . . . 0.4(3) ?
C7 C8 C9 N1 . . . . 178.88(16) ?
C5 C4 C9 C8 . . . . 0.3(3) ?
C3 C4 C9 C8 . . . . 175.70(16) ?
C5 C4 C9 N1 . . . . -178.26(16) ?
C3 C4 C9 N1 . . . . -2.8(2) ?
C2 C1 C10 C11 . . . . -26.6(3) ?
N1 C1 C10 C11 . . . . 157.32(16) ?
C2 C1 C10 C15 . . . . 150.71(18) ?
N1 C1 C10 C15 . . . . -25.4(2) ?
C15 C10 C11 C12 . . . . -0.5(3) ?
C1 C10 C11 C12 . . . . 176.90(17) ?
C10 C11 C12 C13 . . . . 1.1(3) ?
C11 C12 C13 C14 . . . . -0.9(3) ?
C12 C13 C14 C15 . . . . 0.0(3) ?
C13 C14 C15 C10 . . . . 0.7(3) ?
C11 C10 C15 C14 . . . . -0.4(3) ?
C1 C10 C15 C14 . . . . -177.75(17) ?
C21 C16 C17 C18 . . . . 0.2(3) ?
S1 C16 C17 C18 . . . . -177.84(14) ?
C16 C17 C18 C19 . . . . 0.0(3) ?
C17 C18 C19 C20 . . . . -0.6(3) ?
C17 C18 C19 C22 . . . . 179.05(19) ?
C18 C19 C20 C21 . . . . 1.1(3) ?
C22 C19 C20 C21 . . . . -178.58(19) ?
C19 C20 C21 C16 . . . . -1.0(3) ?
C17 C16 C21 C20 . . . . 0.3(3) ?
S1 C16 C21 C20 . . . . 178.29(14) ?
C2 C1 N1 C9 . . . . -23.3(2) ?
C10 C1 N1 C9 . . . . 152.91(14) ?
C2 C1 N1 S1 . . . . 111.30(16) ?
C10 C1 N1 S1 . . . . -72.50(17) ?
C8 C9 N1 C1 . . . . -154.28(16) ?
C4 C9 N1 C1 . . . . 24.2(2) ?
C8 C9 N1 S1 . . . . 70.90(18) ?
C4 C9 N1 S1 . . . . -110.57(15) ?
C1 N1 S1 O2 . . . . 173.82(11) ?
C9 N1 S1 O2 . . . . -50.38(13) ?
C1 N1 S1 O3 . . . . 44.53(13) ?
C9 N1 S1 O3 . . . . -179.67(11) ?
C1 N1 S1 C16 . . . . -70.36(13) ?
C9 N1 S1 C16 . . . . 65.44(13) ?
C17 C16 S1 O2 . . . . -167.15(13) ?
C21 C16 S1 O2 . . . . 14.83(17) ?
C17 C16 S1 O3 . . . . -33.52(16) ?
C21 C16 S1 O3 . . . . 148.46(14) ?
C17 C16 S1 N1 . . . . 79.55(15) ?
C21 C16 S1 N1 . . . . -98.47(15) ?
